data_1548340
loop_
_publ_author_name
'Li Zhao'
'Maria Teresa Fernandez-Diaz'
'Liu Hao Tjeng'
'Alexander C. Komarek'

_publ_section_title
;
 Oxyhalides: A new class of high-TC multiferroic materials
;
_journal_name_full 'Science Advances'
_journal_page_first 1600353
_journal_paper_doi 10.1126/sciadv.1600353
_journal_volume 2
_journal_year 2016
_chemical_absolute_configuration .
_chemical_formula_sum 'Cl16 Cu16 O8'
_chemical_formula_weight 1712
_chemical_name_systematic ' ?'
_space_group_IT_number 70
_symmetry_cell_setting orthorhombic
_symmetry_Int_Tables_number 70
_symmetry_space_group_name_Hall '-F 2uv 2vw'
_symmetry_space_group_name_H-M 'F d d d :2'
_cell_angle_alpha 90
_cell_angle_beta 90
_cell_angle_gamma 90
_cell_formula_units_Z 1
_cell_length_a 7.4477
_cell_length_b 9.5989
_cell_length_c 9.6888
_cell_measurement_reflns_used 543
_cell_measurement_temperature 293
_cell_measurement_theta_max 47.74
_cell_measurement_theta_min 4.05
_cell_volume 692.650
_diffrn_ambient_temperature 293
_diffrn_measured_fraction_theta_full 1
_diffrn_measured_fraction_theta_max 1
_diffrn_measurement_device Bruker
_diffrn_measurement_device_type D8-Venture
_diffrn_radiation_probe x-ray
_diffrn_radiation_source 'X-ray tube'
_diffrn_radiation_type 'Mo K\a'
_diffrn_radiation_wavelength 0.71069
_diffrn_reflns_av_R_equivalents 0.0274
_diffrn_reflns_av_unetI/netI 0.0103
_diffrn_reflns_limit_h_max 15
_diffrn_reflns_limit_h_min -15
_diffrn_reflns_limit_k_max 20
_diffrn_reflns_limit_k_min -20
_diffrn_reflns_limit_l_max 20
_diffrn_reflns_limit_l_min -20
_diffrn_reflns_number 28383
_diffrn_reflns_theta_full 47.76
_diffrn_reflns_theta_max 47.74
_diffrn_reflns_theta_min 4.05
_exptl_absorpt_coefficient_mu 13.569
_exptl_absorpt_correction_T_max 0.7494
_exptl_absorpt_correction_T_min 0.5263
_exptl_absorpt_correction_type multi-scan
_exptl_absorpt_process_details multiscan
_exptl_crystal_density_diffrn 4.1042
_exptl_crystal_description shard
_exptl_crystal_F_000 800
_refine_ls_extinction_coef 3510(110)
_refine_ls_extinction_method 'B-C type 1 Lorentzian isotropic (Becker & Coppens, 1974)'
_refine_ls_goodness_of_fit_gt 2.53
_refine_ls_goodness_of_fit_ref 2.39
_refine_ls_number_constraints 0
_refine_ls_number_parameters 17
_refine_ls_number_reflns 2071
_refine_ls_number_restraints 0
_refine_ls_R_factor_all 0.0308
_refine_ls_R_factor_gt 0.0256
_refine_ls_shift/su_max 0.0141
_refine_ls_shift/su_mean 0.0053
_refine_ls_structure_factor_coef Fsqd
_refine_ls_weighting_details w=1/(\s^2^(I)+0.0004I^2^)
_refine_ls_weighting_scheme sigma
_refine_ls_wR_factor_gt 0.0689
_refine_ls_wR_factor_ref 0.0720
_reflns_number_gt 1699
_reflns_number_total 2071
_reflns_threshold_expression I>3\s(I)
_cod_data_source_file Cu2OCL2_Fddd_v3_s.cif
_cod_data_source_block I
_cod_depositor_comments
;
The following automatic conversions were performed:

'_diffrn_radiation_probe' value 'X-ray' changed to 'x-ray' according
to the built-in table from CIF Core dictionary named 'cif_core.dic'
version 2.4.1 from 2010-06-29.

'_exptl_absorpt_correction_type' value 'multiscan' changed to
'multi-scan' according to the built-in table from CIF Core dictionary
named 'cif_core.dic' version 2.4.1 from 2010-06-29.

Automatic conversion script
Id: cif_fix_values 5376 2017-05-30 11:51:03Z andrius 
;
_cod_original_cell_volume 692.6497
_cod_original_sg_symbol_Hall '-F -2xvw;-2yuw;-2zuv'
_cod_original_sg_symbol_H-M 'F d d d'
_cod_database_code 1548340

loop_
_space_group_symop_id
_space_group_symop_operation_xyz
1 x,y,z
2 -x+3/4,-y+3/4,z
3 -x+3/4,y,-z+3/4
4 x,-y+3/4,-z+3/4
5 -x,-y,-z
6 x+1/4,y+1/4,-z
7 x+1/4,-y,z+1/4
8 -x,y+1/4,z+1/4
9 x,y+1/2,z+1/2
10 -x+3/4,-y+1/4,z+1/2
11 -x+3/4,y+1/2,-z+1/4
12 x,-y+1/4,-z+1/4
13 -x,-y+1/2,-z+1/2
14 x+1/4,y+3/4,-z+1/2
15 x+1/4,-y+1/2,z+3/4
16 -x,y+3/4,z+3/4
17 x+1/2,y,z+1/2
18 -x+1/4,-y+3/4,z+1/2
19 -x+1/4,y,-z+1/4
20 x+1/2,-y+3/4,-z+1/4
21 -x+1/2,-y,-z+1/2
22 x+3/4,y+1/4,-z+1/2
23 x+3/4,-y,z+3/4
24 -x+1/2,y+1/4,z+3/4
25 x+1/2,y+1/2,z
26 -x+1/4,-y+1/4,z
27 -x+1/4,y+1/2,-z+3/4
28 x+1/2,-y+1/4,-z+3/4
29 -x+1/2,-y+1/2,-z
30 x+3/4,y+3/4,-z
31 x+3/4,-y+1/2,z+1/4
32 -x+1/2,y+3/4,z+1/4

loop_
_atom_site_label
_atom_site_type_symbol
_atom_site_fract_x
_atom_site_fract_y
_atom_site_fract_z
_atom_site_adp_type
_atom_site_U_iso_or_equiv
_atom_site_site_symmetry_multiplicity
_atom_site_occupancy
_atom_site_calc_flag
_atom_site_refinement_flags
_atom_site_disorder_assembly
_atom_site_disorder_group
Cu1 Cu 0 0 0.5 Uani 0.01076(3) 16 1 d . . .
Cl1 Cl 0.125 0.125 0.32412(3) Uani 0.01776(6) 16 1 d . . .
O1 O 0.125 0.125 0.625 Uani 0.00977(17) 8 1 d . . .

loop_
_atom_site_aniso_label
_atom_site_aniso_type_symbol
_atom_site_aniso_U_11
_atom_site_aniso_U_22
_atom_site_aniso_U_33
_atom_site_aniso_U_12
_atom_site_aniso_U_13
_atom_site_aniso_U_23
Cu1 Cu 0.01381(6) 0.01030(6) 0.00815(6) -0.00255(3) -0.00082(3) -0.00052(3)
Cl1 Cl 0.02447(12) 0.01883(11) 0.00999(8) -0.00809(8) 0 0
O1 O 0.0126(3) 0.0089(3) 0.0078(3) 0 0 0

loop_
_atom_type_symbol
_atom_type_scat_dispersion_real
_atom_type_scat_dispersion_imag
_atom_type_scat_source
Cl 0.1484 0.1585 'International Tables Vol C tables 4.2.6.8 and 6.1.1.1'
Cu 0.3201 1.2651 'International Tables Vol C tables 4.2.6.8 and 6.1.1.1'
O 0.0106 0.0060 'International Tables Vol C tables 4.2.6.8 and 6.1.1.1'

loop_
_geom_angle_atom_site_label_1
_geom_angle_atom_site_label_2
_geom_angle_atom_site_label_3
_geom_angle_site_symmetry_1
_geom_angle_site_symmetry_2
_geom_angle_site_symmetry_3
_geom_angle
Cl1 Cu1 Cl1 . . 5_556 180.0(5)
Cl1 Cu1 O1 . . . 86.865(4)
Cl1 Cu1 O1 . . 5_556 93.135(4)
Cl1 Cu1 O1 5_556 . . 93.135(4)
Cl1 Cu1 O1 5_556 . 5_556 86.865(4)
O1 Cu1 O1 . . 5_556 180.0(5)
Cu1 Cl1 Cu1 . . 26_555 83.414(8)
Cu1 O1 Cu1 . . 26_555 102.86
Cu1 O1 Cu1 . . 19_556 103.7
Cu1 O1 Cu1 . . 12_556 122.72
Cu1 O1 Cu1 26_555 . 19_556 122.72
Cu1 O1 Cu1 26_555 . 12_556 103.7
Cu1 O1 Cu1 19_556 . 12_556 102.86

loop_
_geom_bond_atom_site_label_1
_geom_bond_atom_site_label_2
_geom_bond_site_symmetry_1
_geom_bond_site_symmetry_2
_geom_bond_distance
Cu1 Cl1 . . 2.28262(18)
Cu1 Cl1 . 5_556 2.28262(18)
Cu1 O1 . . 1.9425
Cu1 O1 . 5_556 1.9425

loop_
_twin_individual_id
_twin_individual_mass_fraction_refined
_twin_individual_twin_matrix_11
_twin_individual_twin_matrix_12
_twin_individual_twin_matrix_13
_twin_individual_twin_matrix_21
_twin_individual_twin_matrix_22
_twin_individual_twin_matrix_23
_twin_individual_twin_matrix_31
_twin_individual_twin_matrix_32
_twin_individual_twin_matrix_33
1 0.7777(7) 1 0 0 0 1 0 0 0 1
2 0.2223(7) -0.25 -1.25 0 -0.75 0.25 0 0 0 -1
3 0 0.25 1.25 0 -0.75 0.25 0 0 0 1
